data_2005125
loop_
_publ_author_name
'Zhang, D.-C.'
'Zhang, Y.-Q.'
'Cao, Y.'
'Zhao, B.'

_publ_section_title
;
 1-Benzoyl-3-(4-nitrophenyl)thiourea
;
_journal_issue 7
_journal_name_full 'Acta Crystallographica Section C'
_journal_page_first 1716
_journal_page_last 1718
_journal_paper_doi 10.1107/S0108270196001047
_journal_volume 52
_journal_year 1996
_chemical_formula_moiety 'C14 H11 N3 O3 S'
_chemical_formula_sum 'C14 H11 N3 O3 S'
_chemical_formula_weight 301.32
_space_group_IT_number 14
_symmetry_cell_setting monoclinic
_symmetry_space_group_name_Hall '-P 2ybc'
_symmetry_space_group_name_H-M 'P 1 21/c 1'
_cell_angle_alpha 90
_cell_angle_beta 97.22(5)
_cell_angle_gamma 90
_cell_formula_units_Z 4
_cell_length_a 4.098(3)
_cell_length_b 25.665(2)
_cell_length_c 12.989(3)
_cell_measurement_reflns_used 20
_cell_measurement_temperature 293
_cell_measurement_theta_max 26.28
_cell_measurement_theta_min 23.27
_cell_volume 1355.3(11)
_computing_cell_refinement 'MSC/AFC Diffractometer Control Software'
_computing_data_collection
;
MSC/AFC Diffractometer Control Software
(Molecular Structure Corporation, 1988)
;
_computing_data_reduction 'TEXSAN PROCESS (Molecular Structure Corporation, 1985, 1992)'
_computing_publication_material 'TEXSAN FINISH'
_computing_structure_refinement 'TEXSAN LS'
_computing_structure_solution
;
SAPI91 (Fan, 1991) and expanded using Fourier techniques (Beurskens et al.,
1992)
;
_diffrn_ambient_temperature 293
_diffrn_measurement_device 'Rigaku AFC-7R'
_diffrn_measurement_method \w-2\q
_diffrn_radiation_monochromator graphite
_diffrn_radiation_source 'X-ray tube'
_diffrn_radiation_type MoK\a
_diffrn_radiation_wavelength 0.7107
_diffrn_reflns_av_R_equivalents 0.016
_diffrn_reflns_limit_h_max 4
_diffrn_reflns_limit_h_min 0
_diffrn_reflns_limit_k_max 9
_diffrn_reflns_limit_k_min 0
_diffrn_reflns_limit_l_max 10
_diffrn_reflns_limit_l_min -13
_diffrn_reflns_number 2804
_diffrn_reflns_theta_max 25
_diffrn_standards_decay_% 0.60
_diffrn_standards_interval_count 200
_diffrn_standards_number 3
_exptl_absorpt_coefficient_mu 0.2530
_exptl_absorpt_correction_T_max 1.000
_exptl_absorpt_correction_T_min 0.980
_exptl_absorpt_correction_type 'empirical via \y scans (North, Phillips & Mathews, 1968)'
_exptl_crystal_colour colourless
_exptl_crystal_density_diffrn 1.476
_exptl_crystal_density_method none
_exptl_crystal_description prismatic
_exptl_crystal_F_000 624
_exptl_crystal_size_max 0.30
_exptl_crystal_size_mid 0.20
_exptl_crystal_size_min 0.20
_refine_diff_density_max 0.20
_refine_diff_density_min -0.30
_refine_ls_extinction_method none
_refine_ls_goodness_of_fit_obs 1.630
_refine_ls_hydrogen_treatment 'H atoms refined isotropically'
_refine_ls_matrix_type full
_refine_ls_number_parameters 234
_refine_ls_number_reflns 1736
_refine_ls_number_restraints 0
_refine_ls_R_factor_obs 0.034
_refine_ls_shift/esd_max 0.029
_refine_ls_structure_factor_coef F
_refine_ls_weighting_details 'w = 1/[\s^2^(F)]'
_refine_ls_weighting_scheme calc
_refine_ls_wR_factor_obs 0.044
_reflns_number_observed 1736
_reflns_number_total 2445
_reflns_observed_criterion I>3\s(I)
_cod_data_source_file ha1152.cif
_cod_data_source_block ha1152
_cod_depositor_comments
;
The following automatic conversions were performed:

'_refine_ls_weighting_scheme' value 'w = 1/[\s^2^(F)]' was changed to
'calc'. New tag '_refine_ls_weighting_details' was created. The value
of the new tag was set to 'w = 1/[\s^2^(F)]'.

Automatic conversion script
Id: cif_fix_values 3143 2015-03-26 13:38:13Z robertas 
;
_cod_original_cell_volume 1355.5(10)
_cod_original_sg_symbol_H-M 'P 21/c'
_cod_database_code 2005125

loop_
_symmetry_equiv_pos_as_xyz
'   +x,   +y,   +z'
'   -x,1/2+y,1/2-z'
'   -x,   -y,   -z'
'   +x,1/2-y,1/2+z'

loop_
_atom_site_aniso_label
_atom_site_aniso_U_11
_atom_site_aniso_U_22
_atom_site_aniso_U_33
_atom_site_aniso_U_12
_atom_site_aniso_U_13
_atom_site_aniso_U_23
S 0.0499(4) 0.0309(3) 0.0318(3) 0.0038(3) -0.0022(2) -0.0024(3)
O(1) 0.115(2) 0.0350(10) 0.0340(10) 0.0240(10) -0.0080(10) -0.0024(8)
O(2) 0.087(2) 0.0590(10) 0.0560(10) -0.0150(10) -0.0080(10) 0.0290(10)
O(3) 0.090(2) 0.0600(10) 0.0490(10) -0.0070(10) -0.0310(10) 0.0130(10)
N(1) 0.0610(10) 0.0280(10) 0.0260(10) 0.0099(10) -0.0023(9) 0.0025(9)
N(2) 0.0660(10) 0.0300(10) 0.0230(10) 0.0095(10) -0.0041(10) -0.0002(9)
N(3) 0.0550(10) 0.0410(10) 0.0310(10) 0.0080(10) -0.0014(10) 0.0078(10)
C(1) 0.056(2) 0.0360(10) 0.0310(10) 0.0080(10) 0.0030(10) -0.0010(10)
C(2) 0.0420(10) 0.0340(10) 0.0250(10) 0.0069(10) 0.0025(10) 0.0000(10)
C(3) 0.058(2) 0.041(2) 0.0370(10) -0.0040(10) 0.0050(10) -0.0020(10)
C(4) 0.052(2) 0.063(2) 0.0350(10) -0.0050(10) -0.0070(10) -0.0090(10)
C(5) 0.053(2) 0.063(2) 0.0310(10) 0.0110(10) -0.0050(10) 0.0050(10)
C(6) 0.059(2) 0.045(2) 0.0380(10) 0.0060(10) 0.0050(10) 0.0100(10)
C(7) 0.0450(10) 0.0400(10) 0.0290(10) 0.0030(10) 0.0040(10) -0.0010(10)
C(8) 0.0400(10) 0.0330(10) 0.0260(10) 0.0040(10) 0.0026(10) 0.0026(10)
C(9) 0.0430(10) 0.0320(10) 0.0260(10) 0.0080(10) 0.0031(10) 0.0024(10)
C(10) 0.054(2) 0.0310(10) 0.0310(10) 0.0040(10) -0.0050(10) -0.0040(10)
C(11) 0.051(2) 0.0270(10) 0.0350(10) 0.0000(10) 0.0030(10) 0.0020(10)
C(12) 0.0410(10) 0.0340(10) 0.0260(10) 0.0060(10) 0.0023(10) 0.0054(10)
C(13) 0.0430(10) 0.0370(10) 0.0330(10) -0.0020(10) -0.0070(10) 0.0010(10)
C(14) 0.0420(10) 0.0310(10) 0.0400(10) -0.0020(10) 0.0000(10) 0.0080(10)

loop_
_atom_site_label
_atom_site_fract_x
_atom_site_fract_y
_atom_site_fract_z
_atom_site_U_iso_or_equiv
_atom_site_thermal_displace_type
S .6926(2) .03651(2) .37744(5) .0381 Uani
O(1) .7966(6) .16027(7) .62900(10) .0627 Uani
O(2) .2445(5) .26697(8) .0273(2) .0691 Uani
O(3) -.0982(6) .20465(8) -.0046(2) .0697 Uani
N(1) .8241(5) .07875(8) .56190(10) .0392 Uani
N(2) .5964(6) .13534(8) .4345(2) .0405 Uani
N(3) .1235(5) .22620(8) .0511(2) .0430 Uani
C(1) .8694(6) .11427(10) .6421(2) .0410 Uani
C(2) 1.0177(6) .09400(9) .7445(2) .0339 Uani
C(3) 1.2056(7) .12810(10) .8109(2) .0451 Uani
C(4) 1.3456(7) .11150(10) .9075(2) .0512 Uani
C(5) 1.2976(7) .06150(10) .9385(2) .0499 Uani
C(6) 1.1077(7) .02750(10) .8739(2) .0471 Uani
C(7) .9686(6) .04345(10) .7767(2) .0378 Uani
C(8) .6970(6) .08651(9) .4585(2) .0331 Uani
C(9) .4766(6) .15577(9) .3360(2) .0337 Uani
C(10) .5718(7) .20637(9) .3143(2) .0394 Uani
C(11) .4606(6) .22932(10) .2206(2) .0381 Uani
C(12) .2494(6) .20184(9) .1499(2) .0339 Uani
C(13) .1473(6) .15191(10) .1706(2) .0388 Uani
C(14) .2624(6) .12906(10) .2640(2) .0383 Uani
H(1) 1.241(6) .1620(10) .789(2) .048(7) Ueq
H(2) 1.483(6) .1343(10) .947(2) .051(8) Ueq
H(3) 1.401(7) .0506(10) 1.006(2) .058(8) Ueq
H(4) 1.076(7) -.0070(10) .897(2) .064(9) Ueq
H(5) .822(6) .0201(9) .732(2) .046(7) Ueq
H(6) .898(7) .0490(10) .576(2) .060(9) Ueq
H(7) .646(7) .1570(10) .484(2) .061(9) Ueq
H(8) .720(6) .2220(10) .362(2) .053(8) Ueq
H(9) .529(6) .2630(10) .202(2) .049(7) Ueq
H(10) .001(7) .1350(10) .123(2) .057(8) Ueq
H(11) .189(6) .0960(10) .280(2) .045(7) Ueq

loop_
_atom_type_symbol
_atom_type_scat_dispersion_real
_atom_type_scat_dispersion_imag
_atom_type_scat_source
C 0.003 0.002 'Cromer \& Waber (1974)'
H 0.000 0.000 'Cromer \& Waber (1974)'
N 0.006 0.003 'Cromer \& Waber (1974)'
O 0.011 0.006 'Cromer \& Waber (1974)'
S 0.125 0.123 'Cromer \& Waber (1974)'

loop_
_geom_angle_atom_site_label_1
_geom_angle_atom_site_label_2
_geom_angle_atom_site_label_3
_geom_angle
_geom_angle_publ_flag
C(1) N(1) C(8) 129.2(2) yes
C(8) N(2) C(9) 128.1(2) yes
O(2) N(3) O(3) 122.5(2) yes
O(2) N(3) C(12) 118.8(2) yes
O(3) N(3) C(12) 118.7(2) yes
O(1) C(1) N(1) 121.7(2) yes
O(1) C(1) C(2) 121.8(2) yes
N(1) C(1) C(2) 116.5(2) yes
C(1) C(2) C(3) 117.9(2) yes
C(1) C(2) C(7) 122.7(2) yes
C(3) C(2) C(7) 119.4(2) no
C(2) C(3) C(4) 120.3(3) no
C(3) C(4) C(5) 119.9(3) no
C(4) C(5) C(6) 120.4(3) no
C(5) C(6) C(7) 120.3(3) no
C(2) C(7) C(6) 119.7(2) no
S C(8) N(1) 118.3(2) yes
S C(8) N(2) 126.6(2) yes
N(1) C(8) N(2) 115.0(2) yes
N(2) C(9) C(10) 117.0(2) yes
N(2) C(9) C(14) 123.2(2) yes
C(10) C(9) C(14) 119.7(2) no
C(9) C(10) C(11) 120.4(2) no
C(10) C(11) C(12) 118.8(2) no
N(3) C(12) C(11) 119.3(2) yes
N(3) C(12) C(13) 118.9(2) yes
C(11) C(12) C(13) 121.7(2) no
C(12) C(13) C(14) 119.1(2) no
C(9) C(14) C(13) 120.2(2) no

loop_
_geom_bond_atom_site_label_1
_geom_bond_atom_site_label_2
_geom_bond_distance
_geom_bond_publ_flag
S C(8) 1.658(2) yes
O(1) C(1) 1.224(3) yes
O(2) N(3) 1.214(3) yes
O(3) N(3) 1.220(3) yes
N(1) C(1) 1.379(3) yes
N(1) C(8) 1.393(3) yes
N(2) C(8) 1.344(3) yes
N(2) C(9) 1.413(3) yes
N(3) C(12) 1.463(3) yes
C(1) C(2) 1.485(3) yes
C(2) C(3) 1.391(3) no
C(2) C(7) 1.386(3) no
C(3) C(4) 1.381(4) no
C(4) C(5) 1.366(4) no
C(5) C(6) 1.381(4) no
C(6) C(7) 1.381(3) no
C(9) C(10) 1.395(3) no
C(9) C(14) 1.381(3) no
C(10) C(11) 1.377(3) no
C(11) C(12) 1.375(3) no
C(12) C(13) 1.385(3) no
C(13) C(14) 1.377(3) no

loop_
_geom_contact_atom_site_label_1
_geom_contact_atom_site_label_2
_geom_contact_distance
_geom_contact_site_symmetry_2
_geom_contact_publ_flag
N(2) O(1) 2.635(3) . yes
N(1) S 3.592(2) 3_756 yes
N(2) O(2) 3.202(3) 4_555 yes
C(7) S 3.294(3) 3_756 yes
C(7) S 3.768(3) 3_656 yes
C(4) O(3) 3.294(4) 1_656 yes
C(4) O(3) 3.400(4) 1_756 yes
C(11) O(1) 3.428(3) 4_554 yes
C(10) O(3) 3.432(3) 4_655 yes
